data_1533802
loop_
_publ_author_name
'Vanderah, T.A.'
'Roth, R.S.'
'Siegrist, T.'
'Loezos, J.M.'
'Febo, W.'
'Wong-Ng, W.'

_publ_section_title
;
 Subsolidus phase equilibria and crystal chemistry in the system (BaO) -
 (Ti O2) - (Ta2 O5)
;
_journal_name_full 'Solid State Sciences'
_journal_page_first 149
_journal_page_last 164
_journal_volume 5
_journal_year 2003
_chemical_formula_sum 'Ba18 O129 Ta2.46 Ti52.54'
_chemical_name_systematic 'Ba18 (Ti52.54 Ta2.46 O129)'
_space_group_IT_number 12
_symmetry_space_group_name_Hall '-C 2y'
_symmetry_space_group_name_H-M 'C 1 2/m 1'
_cell_angle_alpha 90
_cell_angle_beta 96.11
_cell_angle_gamma 90
_cell_formula_units_Z 2
_cell_length_a 9.859
_cell_length_b 17.067
_cell_length_c 30.618
_cell_volume 5122.628
_citation_journal_id_ASTM SSSCFJ
_cod_data_source_file Vanderah_SSSCFJ_2003_972.cif
_cod_data_source_block Ba18O129Ta2.46Ti52.54
_cod_original_cell_volume 5122.627
_cod_database_code 1533802

loop_
_symmetry_equiv_pos_as_xyz
x,y,z
-x,y,-z
-x,-y,-z
x,-y,z
x+1/2,y+1/2,z
-x+1/2,y+1/2,-z
-x+1/2,-y+1/2,-z
x+1/2,-y+1/2,z

loop_
_atom_site_label
_atom_site_type_symbol
_atom_site_fract_x
_atom_site_fract_y
_atom_site_fract_z
_atom_site_occupancy
_atom_site_U_iso_or_equiv
O17 O-2 0.4464 0 0.3854 1 0.0
O27 O-2 0.3294 0.2538 0.3018 1 0.0
O7 O-2 0.7264 0 0.0822 1 0.0
Ba4 Ba+2 0.743 0.14641 0.22721 1 0.0
O6 O-2 0.1984 0.0861 0.3922 1 0.0
O19 O-2 0.2647 0.1729 0.2266 1 0.0
Ba3 Ba+2 0.10535 0.14643 0.31046 1 0.0
O37 O-2 0.0134 0.2455 0.2369 1 0.0
O32 O-2 0.3848 0.2452 0.4686 1 0.0
Ti1 Ti+4 0.85168 0 0.03045 0.784 0.0
O20 O-2 0.4681 0.0833 0.0782 1 0.0
O23 O-2 0.6515 0.0857 0.1465 1 0.0
Ti17 Ti+4 0.82089 0.09141 0.1205 1 0.0
Ti11 Ti+4 0.29832 0.17577 0.42406 0.95 0.0
O9 O-2 0.9008 0.1591 0.1593 1 0.0
Ba2 Ba+2 0.5 0.14403 0 1 0.0
Ti12 Ti+4 0.4223 0 0.26881 0.983 0.0
Ta2 Ta+4 0.0654 0 0.19843 0.101 0.0
O13 O-2 0.3591 0.0886 0.3046 1 0.0
O24 O-2 0.1528 0.0878 0.1612 1 0.0
Ta6 Ta+4 0 0.18372 0.5 0.008 0.0
O28 O-2 0 0.1778 0 1 0.0
Ti3 Ti+4 0.7826 0 0.34011 0.956 0.0
O1 O-2 0.3985 0.1548 0.1488 1 0.0
Ti16 Ti+4 0.50673 0.09224 0.35281 0.995 0.0
Ti15 Ti+4 0.02722 0.09244 0.41618 0.992 0.0
O5 O-2 0.9133 0.088 0.4648 1 0.0
O14 O-2 0.25 0.25 0 1 0.0
Ta5 Ta+4 0.55046 0.17695 0.11378 0.079 0.0
Ti9 Ti+4 0.85544 0.17779 0.03649 0.923 0.0
Ti6 Ti+4 0 0.18372 0.5 0.992 0.0
Ta11 Ta+4 0.4223 0 0.26881 0.017 0.0
O4 O-2 0.5773 0 0.314 1 0.0
Ti8 Ti+4 0.42224 0.18304 0.26892 0.978 0.0
Ti2 Ti+4 0.0654 0 0.19843 0.899 0.0
O21 O-2 0.9463 0 0.3841 1 0.0
Ti7 Ti+4 0.07447 0.17567 0.19273 0.932 0.0
Ti4 Ti+4 0.5402 0 0.11043 0.942 0.0
Ta1 Ta+4 0.85168 0 0.03045 0.216 0.0
Ta9 Ta+4 0.85544 0.17779 0.03649 0.077 0.0
O26 O-2 0.9049 0 0.1525 1 0.0
O8 O-2 0.4895 0.087 0.2344 1 0.0
O30 O-2 0.9355 0.0879 0.0736 1 0.0
Ta8 Ta+4 0.42224 0.18304 0.26892 0.022 0.0
O33 O-2 0.9434 0.1617 0.3765 1 0.0
Ti10 Ti+4 0 0 0.5 1 0.0
O36 O-2 0.1288 0.2496 0.1548 1 0.0
Ba1 Ba+2 0.65431 0.14632 0.45841 1 0.0
O11 O-2 0.0175 0.0839 0.2307 1 0.0
Ba5 Ba+2 0.19673 0.14811 0.07954 1 0.0
O35 O-2 0.7179 0.1752 0.0816 1 0.0
Ti18 Ti+4 0.34209 0.0922 0.18592 1 0.0
O29 O-2 0.2212 0.2501 0.3851 1 0.0
Ta4 Ta+4 0.5402 0 0.11043 0.058 0.0
Ti14 Ti+4 0.77215 0.17577 0.34504 0.946 0.0
Ta13 Ta+4 0.77215 0.17577 0.34504 0.054 0.0
Ta10 Ta+4 0.29832 0.17577 0.42406 0.05 0.0
Ta3 Ta+4 0.7826 0 0.34011 0.044 0.0
O12 O-2 0 0 0 1 0.0
O10 O-2 0.1242 0 0.4563 1 0.0
O22 O-2 0.1305 0.1695 0.4567 1 0.0
Ta15 Ta+4 0.50673 0.09224 0.35281 0.005 0.0
O38 O-2 0.4567 0.2437 0.0734 1 0.0
O15 O-2 0.2377 0.0885 -0.0041 1 0.0
Ta14 Ta+4 0.02722 0.09244 0.41618 0.008 0.0
Ta12 Ta+4 0.313 0 0.42932 0.062 0.0
O3 O-2 0.3801 0.0851 0.4619 1 0.0
O31 O-2 0.4502 0.1607 0.3914 1 0.0
Ti5 Ti+4 0.55046 0.17695 0.11378 0.921 0.0
Ta7 Ta+4 0.07447 0.17567 0.19273 0.068 0.0
O16 O-2 0.2711 0 0.2257 1 0.0
O25 O-2 0.5829 0.1718 0.3126 1 0.0
Ti13 Ti+4 0.313 0 0.42932 0.938 0.0
O18 O-2 0.6962 0.0865 0.3771 1 0.0
O2 O-2 0.8291 0.0837 0.3084 1 0.0
O34 O-2 0.4042 0 0.156 1 0.0
